data_7027729
loop_
_publ_author_name
'Errington, R. John'
'Tombul, Mustafa'
'Walker, Gary L. P.'
'Clegg, William'
'Heath, Sarah L.'
'Horsburgh, Lynne'

_publ_section_title
;
 Tetraphenoxoborate complexes of barium: crystal structures of the
 metalloborates [Ba(thf&#x200A;)4{B(OPh)4}2] and
 [Ba(dme)2{B(OPh)4}2]&#x200A;&#x2020;
;
_journal_issue 20
_journal_name_full 'Journal of the Chemical Society, Dalton Transactions'
_journal_page_first 3533
_journal_paper_doi 10.1039/a906089h
_journal_year 1999
_chemical_formula_sum 'C58 H65 B2 Ba O13'
_chemical_formula_weight 1129.06
_chemical_name_systematic
;
 ?
;
_space_group_IT_number 14
_symmetry_cell_setting monoclinic
_symmetry_space_group_name_Hall '-P 2yn'
_symmetry_space_group_name_H-M 'P 1 21/n 1'
_atom_sites_solution_hydrogens geom
_atom_sites_solution_primary direct
_atom_sites_solution_secondary difmap
_audit_creation_method SHELXL-97
_cell_angle_alpha 90.00
_cell_angle_beta 90.881(2)
_cell_angle_gamma 90.00
_cell_formula_units_Z 4
_cell_length_a 11.2348(6)
_cell_length_b 20.0431(11)
_cell_length_c 25.0246(13)
_cell_measurement_reflns_used 15851
_cell_measurement_temperature 160(2)
_cell_measurement_theta_max 28.68
_cell_measurement_theta_min 2.08
_cell_volume 5634.4(5)
_computing_cell_refinement 'local programs'
_computing_data_collection 'Siemens SMART'
_computing_data_reduction 'Siemens SAINT'
_computing_molecular_graphics 'Siemens SHELXTL'
_computing_publication_material 'SHELXTL and local programs'
_computing_structure_refinement 'Siemens SHELXTL'
_computing_structure_solution 'Siemens SHELXTL'
_diffrn_ambient_temperature 160(2)
_diffrn_measured_fraction_theta_full 0.996
_diffrn_measured_fraction_theta_max 0.903
_diffrn_measurement_device_type 'Siemens SMART CCD diffractometer'
_diffrn_measurement_method '\w rotation with narrow frames'
_diffrn_radiation_monochromator graphite
_diffrn_radiation_source 'fine-focus sealed tube'
_diffrn_radiation_type MoK\a
_diffrn_radiation_wavelength 0.71073
_diffrn_reflns_av_R_equivalents 0.0539
_diffrn_reflns_av_sigmaI/netI 0.0827
_diffrn_reflns_limit_h_max 13
_diffrn_reflns_limit_h_min -15
_diffrn_reflns_limit_k_max 26
_diffrn_reflns_limit_k_min -25
_diffrn_reflns_limit_l_max 15
_diffrn_reflns_limit_l_min -33
_diffrn_reflns_number 35072
_diffrn_reflns_theta_full 26.00
_diffrn_reflns_theta_max 28.88
_diffrn_reflns_theta_min 1.92
_diffrn_standards_decay_% 0
_diffrn_standards_number 0
_exptl_absorpt_coefficient_mu 0.77
_exptl_absorpt_correction_T_max 0.862
_exptl_absorpt_correction_T_min 0.602
_exptl_absorpt_correction_type empirical
_exptl_crystal_colour colourless
_exptl_crystal_density_diffrn 1.331
_exptl_crystal_density_method 'not measured'
_exptl_crystal_description plate
_exptl_crystal_F_000 2332
_exptl_crystal_size_max 0.32
_exptl_crystal_size_mid 0.32
_exptl_crystal_size_min 0.04
_refine_diff_density_max 0.618
_refine_diff_density_min -1.175
_refine_diff_density_rms 0.100
_refine_ls_extinction_coef 0.00019(6)
_refine_ls_extinction_expression Fc^*^=kFc[1+0.001xFc^2^\l^3^/sin(2\q)]^-1/4^
_refine_ls_extinction_method SHELXL
_refine_ls_goodness_of_fit_ref 0.977
_refine_ls_hydrogen_treatment mixed
_refine_ls_matrix_type full
_refine_ls_number_parameters 645
_refine_ls_number_reflns 13367
_refine_ls_number_restraints 0
_refine_ls_restrained_S_all 0.977
_refine_ls_R_factor_all 0.0874
_refine_ls_R_factor_gt 0.0443
_refine_ls_shift/su_max 0.001
_refine_ls_shift/su_mean 0.000
_refine_ls_structure_factor_coef Fsqd
_refine_ls_weighting_details 'calc w=1/[\s^2^(Fo^2^)+(0.0416P)^2^+0.0000P] where P=(Fo^2^+2Fc^2^)/3'
_refine_ls_weighting_scheme calc
_refine_ls_wR_factor_gt 0.0868
_refine_ls_wR_factor_ref 0.0985
_reflns_number_gt 8751
_reflns_number_total 13367
_reflns_threshold_expression >2sigma(I)
_cod_data_source_file 906089hsup1.cif
_cod_data_source_block rje215
_cod_original_sg_symbol_H-M P2(1)/n
_cod_database_code 7027729

loop_
_symmetry_equiv_pos_as_xyz
'x, y, z'
'-x+1/2, y+1/2, -z+1/2'
'-x, -y, -z'
'x-1/2, -y-1/2, z-1/2'

loop_
_atom_site_label
_atom_site_type_symbol
_atom_site_fract_x
_atom_site_fract_y
_atom_site_fract_z
_atom_site_U_iso_or_equiv
_atom_site_adp_type
_atom_site_occupancy
_atom_site_symmetry_multiplicity
_atom_site_calc_flag
_atom_site_refinement_flags
Ba Ba 0.273558(15) 0.254310(9) 0.146774(7) 0.01926(6) Uani 1 1 d .
O1 O 0.44525(18) 0.20384(10) 0.07805(9) 0.0245(5) Uani 1 1 d .
C1 C 0.4413(3) 0.17921(17) 0.02670(14) 0.0289(8) Uani 1 1 d .
C2 C 0.4308(3) 0.2216(2) -0.01645(15) 0.0413(10) Uani 1 1 d .
H2 H 0.4320 0.2685 -0.0109 0.050 Uiso 1 1 calc R
C3 C 0.4188(4) 0.1967(3) -0.06770(17) 0.0580(12) Uani 1 1 d .
H3 H 0.4115 0.2266 -0.0971 0.070 Uiso 1 1 calc R
C4 C 0.4171(4) 0.1297(3) -0.0764(2) 0.0656(15) Uani 1 1 d .
H4 H 0.4070 0.1130 -0.1117 0.079 Uiso 1 1 calc R
C5 C 0.4299(4) 0.0868(2) -0.0348(2) 0.0614(14) Uani 1 1 d .
H5 H 0.4308 0.0400 -0.0412 0.074 Uiso 1 1 calc R
C6 C 0.4419(3) 0.11113(19) 0.01789(17) 0.0459(10) Uani 1 1 d .
H6 H 0.4504 0.0810 0.0470 0.055 Uiso 1 1 calc R
O2 O 0.51354(17) 0.24056(10) 0.15826(9) 0.0244(5) Uani 1 1 d .
C7 C 0.5855(3) 0.26222(16) 0.19973(13) 0.0242(7) Uani 1 1 d .
C8 C 0.6075(3) 0.22084(19) 0.24279(15) 0.0363(9) Uani 1 1 d .
H8 H 0.5792 0.1762 0.2420 0.044 Uiso 1 1 calc R
C9 C 0.6705(3) 0.2438(2) 0.28724(15) 0.0444(10) Uani 1 1 d .
H9 H 0.6857 0.2149 0.3166 0.053 Uiso 1 1 calc R
C10 C 0.7112(3) 0.3093(2) 0.28857(16) 0.0418(10) Uani 1 1 d .
H10 H 0.7524 0.3258 0.3192 0.050 Uiso 1 1 calc R
C11 C 0.6912(3) 0.34990(19) 0.24498(16) 0.0396(10) Uani 1 1 d .
H11 H 0.7205 0.3944 0.2454 0.047 Uiso 1 1 calc R
C12 C 0.6289(3) 0.32687(17) 0.20049(15) 0.0309(8) Uani 1 1 d .
H12 H 0.6160 0.3553 0.1706 0.037 Uiso 1 1 calc R
O3 O 0.25576(18) 0.38370(10) 0.11800(9) 0.0239(5) Uani 1 1 d .
C13 C 0.2824(3) 0.40883(15) 0.06836(13) 0.0247(7) Uani 1 1 d .
C14 C 0.1957(3) 0.44012(17) 0.03781(14) 0.0317(8) Uani 1 1 d .
H14 H 0.1188 0.4474 0.0519 0.038 Uiso 1 1 calc R
C15 C 0.2216(4) 0.46092(18) -0.01389(15) 0.0416(10) Uani 1 1 d .
H15 H 0.1615 0.4813 -0.0354 0.050 Uiso 1 1 calc R
C16 C 0.3346(4) 0.45196(19) -0.03401(15) 0.0422(10) Uani 1 1 d .
H16 H 0.3523 0.4663 -0.0692 0.051 Uiso 1 1 calc R
C17 C 0.4209(3) 0.42219(18) -0.00278(15) 0.0380(9) Uani 1 1 d .
H17 H 0.4986 0.4165 -0.0165 0.046 Uiso 1 1 calc R
C18 C 0.3969(3) 0.40018(16) 0.04855(14) 0.0307(8) Uani 1 1 d .
H18 H 0.4573 0.3796 0.0698 0.037 Uiso 1 1 calc R
O4 O 0.26509(18) 0.36905(10) 0.20771(9) 0.0224(5) Uani 1 1 d .
C19 C 0.2787(3) 0.38457(15) 0.26122(13) 0.0236(7) Uani 1 1 d .
C20 C 0.3901(3) 0.38906(18) 0.28440(15) 0.0375(9) Uani 1 1 d .
H20 H 0.4587 0.3845 0.2630 0.045 Uiso 1 1 calc R
C21 C 0.4029(4) 0.40019(19) 0.33891(16) 0.0468(10) Uani 1 1 d .
H21 H 0.4801 0.4027 0.3547 0.056 Uiso 1 1 calc R
C22 C 0.3052(4) 0.40758(18) 0.36976(16) 0.0473(11) Uani 1 1 d .
H22 H 0.3142 0.4157 0.4070 0.057 Uiso 1 1 calc R
C23 C 0.1942(4) 0.4033(2) 0.34708(16) 0.0496(11) Uani 1 1 d .
H23 H 0.1261 0.4081 0.3688 0.059 Uiso 1 1 calc R
C24 C 0.1795(3) 0.39194(19) 0.29204(15) 0.0396(9) Uani 1 1 d .
H24 H 0.1021 0.3894 0.2764 0.047 Uiso 1 1 calc R
B1 B 0.5599(3) 0.22234(18) 0.10483(16) 0.0241(8) Uani 1 1 d .
O5 O 0.61422(18) 0.28130(10) 0.08181(9) 0.0269(5) Uani 1 1 d .
C25 C 0.6836(3) 0.28703(15) 0.03852(14) 0.0233(7) Uani 1 1 d .
C26 C 0.7242(3) 0.35087(16) 0.02626(15) 0.0300(8) Uani 1 1 d .
H26 H 0.7046 0.3872 0.0489 0.036 Uiso 1 1 calc R
C27 C 0.7927(3) 0.36214(18) -0.01836(16) 0.0374(9) Uani 1 1 d .
H27 H 0.8196 0.4060 -0.0259 0.045 Uiso 1 1 calc R
C28 C 0.8224(3) 0.31055(19) -0.05201(15) 0.0374(9) Uani 1 1 d .
H28 H 0.8694 0.3184 -0.0826 0.045 Uiso 1 1 calc R
C29 C 0.7823(3) 0.24711(18) -0.04025(14) 0.0343(8) Uani 1 1 d .
H29 H 0.8018 0.2113 -0.0633 0.041 Uiso 1 1 calc R
C30 C 0.7143(3) 0.23447(16) 0.00441(14) 0.0287(8) Uani 1 1 d .
H30 H 0.6886 0.1903 0.0119 0.034 Uiso 1 1 calc R
O6 O 0.64822(18) 0.16902(10) 0.10686(9) 0.0265(5) Uani 1 1 d .
C31 C 0.6379(3) 0.11181(15) 0.13545(14) 0.0252(7) Uani 1 1 d .
C32 C 0.7411(3) 0.07535(18) 0.14509(15) 0.0357(9) Uani 1 1 d .
H32 H 0.8147 0.0909 0.1317 0.043 Uiso 1 1 calc R
C33 C 0.7377(3) 0.01644(18) 0.17418(17) 0.0433(10) Uani 1 1 d .
H33 H 0.8090 -0.0082 0.1801 0.052 Uiso 1 1 calc R
C34 C 0.6322(3) -0.00668(18) 0.19457(16) 0.0404(10) Uani 1 1 d .
H34 H 0.6302 -0.0466 0.2150 0.048 Uiso 1 1 calc R
C35 C 0.5304(3) 0.02895(16) 0.18489(15) 0.0336(9) Uani 1 1 d .
H35 H 0.4574 0.0132 0.1988 0.040 Uiso 1 1 calc R
C36 C 0.5309(3) 0.08746(16) 0.15522(15) 0.0337(9) Uani 1 1 d .
H36 H 0.4587 0.1108 0.1484 0.040 Uiso 1 1 calc R
B2 B 0.2832(3) 0.42274(17) 0.16717(16) 0.0235(8) Uani 1 1 d .
O7 O 0.20746(18) 0.48052(10) 0.17430(9) 0.0252(5) Uani 1 1 d .
C37 C 0.0881(3) 0.48208(16) 0.16628(13) 0.0253(7) Uani 1 1 d .
C38 C 0.0152(3) 0.42557(17) 0.16632(15) 0.0322(8) Uani 1 1 d .
H38 H 0.0491 0.3826 0.1717 0.039 Uiso 1 1 calc R
C39 C -0.1066(3) 0.4323(2) 0.15856(15) 0.0409(10) Uani 1 1 d .
H39 H -0.1552 0.3935 0.1582 0.049 Uiso 1 1 calc R
C40 C -0.1582(3) 0.4932(2) 0.15140(16) 0.0470(11) Uani 1 1 d .
H40 H -0.2420 0.4970 0.1467 0.056 Uiso 1 1 calc R
C41 C -0.0874(4) 0.5490(2) 0.15113(17) 0.0488(11) Uani 1 1 d .
H41 H -0.1229 0.5916 0.1463 0.059 Uiso 1 1 calc R
C42 C 0.0351(3) 0.54419(18) 0.15782(15) 0.0357(9) Uani 1 1 d .
H42 H 0.0830 0.5832 0.1566 0.043 Uiso 1 1 calc R
O8 O 0.40621(18) 0.44436(10) 0.16962(9) 0.0250(5) Uani 1 1 d .
C43 C 0.4466(3) 0.50860(15) 0.16714(13) 0.0226(7) Uani 1 1 d .
C44 C 0.5372(3) 0.52680(16) 0.20252(14) 0.0286(8) Uani 1 1 d .
H44 H 0.5664 0.4952 0.2278 0.034 Uiso 1 1 calc R
C45 C 0.5858(3) 0.59013(17) 0.20163(16) 0.0360(9) Uani 1 1 d .
H45 H 0.6473 0.6019 0.2263 0.043 Uiso 1 1 calc R
C46 C 0.5449(3) 0.63592(17) 0.16502(16) 0.0357(9) Uani 1 1 d .
H46 H 0.5782 0.6795 0.1643 0.043 Uiso 1 1 calc R
C47 C 0.4543(3) 0.61860(16) 0.12876(14) 0.0307(8) Uani 1 1 d .
H47 H 0.4257 0.6504 0.1036 0.037 Uiso 1 1 calc R
C48 C 0.4062(3) 0.55491(16) 0.12955(13) 0.0263(8) Uani 1 1 d .
H48 H 0.3457 0.5429 0.1044 0.032 Uiso 1 1 calc R
O9 O 0.2224(2) 0.11864(11) 0.14887(9) 0.0296(5) Uani 1 1 d .
C49 C 0.1777(3) 0.09094(17) 0.19698(15) 0.0361(9) Uani 1 1 d .
H49A H 0.1822 0.0417 0.1954 0.043 Uiso 1 1 calc R
H49B H 0.0931 0.1037 0.2010 0.043 Uiso 1 1 calc R
C50 C 0.2483(3) 0.11564(16) 0.24364(15) 0.0341(9) Uani 1 1 d .
H50A H 0.2134 0.0987 0.2771 0.041 Uiso 1 1 calc R
H50B H 0.3310 0.0990 0.2416 0.041 Uiso 1 1 calc R
O10 O 0.2482(2) 0.18704(11) 0.24401(9) 0.0307(6) Uani 1 1 d .
C51 C 0.1726(4) 0.0895(2) 0.10164(16) 0.0536(12) Uani 1 1 d .
H51A H 0.1931 0.0420 0.1005 0.080 Uiso 1 1 calc R
H51B H 0.2045 0.1119 0.0702 0.080 Uiso 1 1 calc R
H51C H 0.0858 0.0944 0.1018 0.080 Uiso 1 1 calc R
C52 C 0.2913(4) 0.21195(18) 0.29434(15) 0.0412(10) Uani 1 1 d .
H52A H 0.2424 0.1941 0.3231 0.062 Uiso 1 1 calc R
H52B H 0.2868 0.2608 0.2944 0.062 Uiso 1 1 calc R
H52C H 0.3742 0.1980 0.2999 0.062 Uiso 1 1 calc R
O11 O 0.02765(19) 0.25332(12) 0.16531(10) 0.0365(6) Uani 1 1 d .
C53 C -0.0527(3) 0.2474(2) 0.12080(19) 0.0530(11) Uani 1 1 d .
H53A H -0.1290 0.2693 0.1293 0.064 Uiso 1 1 calc R
H53B H -0.0688 0.1996 0.1136 0.064 Uiso 1 1 calc R
C54 C -0.0018(3) 0.2787(3) 0.07278(18) 0.0576(13) Uani 1 1 d .
H54A H -0.0580 0.2739 0.0422 0.069 Uiso 1 1 calc R
H54B H 0.0113 0.3268 0.0793 0.069 Uiso 1 1 calc R
O12 O 0.1084(2) 0.24723(13) 0.06063(10) 0.0411(6) Uani 1 1 d .
C55 C -0.0274(4) 0.2423(2) 0.21517(19) 0.0636(14) Uani 1 1 d .
H55A H -0.0902 0.2755 0.2203 0.095 Uiso 1 1 calc R
H55B H 0.0322 0.2463 0.2440 0.095 Uiso 1 1 calc R
H55C H -0.0622 0.1975 0.2157 0.095 Uiso 1 1 calc R
C56 C 0.1381(4) 0.2605(3) 0.00634(18) 0.0710(15) Uani 1 1 d .
H56A H 0.0717 0.2472 -0.0172 0.107 Uiso 1 1 calc R
H56B H 0.2094 0.2351 -0.0030 0.107 Uiso 1 1 calc R
H56C H 0.1537 0.3082 0.0019 0.107 Uiso 1 1 calc R

loop_
_atom_site_aniso_label
_atom_site_aniso_U_11
_atom_site_aniso_U_22
_atom_site_aniso_U_33
_atom_site_aniso_U_23
_atom_site_aniso_U_13
_atom_site_aniso_U_12
Ba 0.01909(9) 0.01989(9) 0.01875(10) 0.00087(10) -0.00137(7) 0.00093(8)
O1 0.0234(12) 0.0282(12) 0.0217(13) -0.0046(10) -0.0015(10) 0.0011(9)
C1 0.0211(17) 0.0356(19) 0.030(2) -0.0088(17) -0.0018(16) 0.0022(14)
C2 0.044(2) 0.050(2) 0.030(2) -0.0021(19) -0.0052(19) -0.0067(18)
C3 0.051(3) 0.095(4) 0.028(2) -0.004(3) -0.005(2) -0.005(3)
C4 0.050(3) 0.104(4) 0.042(3) -0.036(3) -0.010(2) 0.007(3)
C5 0.059(3) 0.058(3) 0.067(4) -0.034(3) -0.012(3) 0.012(2)
C6 0.052(2) 0.037(2) 0.049(3) -0.014(2) -0.008(2) 0.0047(18)
O2 0.0184(10) 0.0307(12) 0.0238(12) 0.0007(11) -0.0034(9) -0.0005(9)
C7 0.0143(14) 0.0335(19) 0.0246(18) -0.0040(15) -0.0008(13) 0.0029(13)
C8 0.037(2) 0.040(2) 0.031(2) -0.0001(18) -0.0068(18) -0.0063(17)
C9 0.042(2) 0.061(3) 0.030(2) 0.004(2) -0.0118(18) -0.001(2)
C10 0.029(2) 0.063(3) 0.033(2) -0.016(2) -0.0063(18) -0.0012(18)
C11 0.033(2) 0.039(2) 0.047(3) -0.016(2) -0.0046(19) -0.0027(16)
C12 0.0298(19) 0.0326(19) 0.030(2) -0.0049(16) -0.0048(17) -0.0002(15)
O3 0.0349(13) 0.0207(11) 0.0162(12) 0.0019(10) -0.0002(11) 0.0004(9)
C13 0.036(2) 0.0213(16) 0.0165(18) -0.0033(14) 0.0010(16) 0.0014(14)
C14 0.039(2) 0.0333(19) 0.0230(19) 0.0013(16) 0.0017(17) 0.0108(16)
C15 0.056(3) 0.046(2) 0.023(2) 0.0111(18) -0.005(2) 0.0210(19)
C16 0.058(3) 0.047(2) 0.022(2) 0.0076(18) 0.006(2) 0.014(2)
C17 0.045(2) 0.045(2) 0.024(2) 0.0000(18) 0.0071(19) 0.0118(18)
C18 0.039(2) 0.0313(19) 0.0216(19) -0.0016(16) -0.0011(17) 0.0108(15)
O4 0.0270(12) 0.0233(11) 0.0169(12) 0.0000(10) 0.0015(10) -0.0004(9)
C19 0.0326(19) 0.0197(15) 0.0184(18) 0.0030(14) 0.0023(16) 0.0009(13)
C20 0.041(2) 0.042(2) 0.029(2) 0.0029(18) 0.0010(19) -0.0026(17)
C21 0.063(3) 0.046(2) 0.031(2) 0.005(2) -0.015(2) -0.008(2)
C22 0.088(3) 0.035(2) 0.019(2) 0.0014(17) -0.002(2) 0.001(2)
C23 0.061(3) 0.056(3) 0.033(2) 0.001(2) 0.020(2) 0.013(2)
C24 0.040(2) 0.053(2) 0.026(2) 0.0024(19) 0.0035(19) 0.0112(18)
B1 0.0228(19) 0.0235(18) 0.026(2) 0.0010(17) 0.0012(17) 0.0030(15)
O5 0.0302(13) 0.0212(11) 0.0297(14) 0.0011(10) 0.0074(11) 0.0018(9)
C25 0.0190(16) 0.0250(17) 0.0257(19) 0.0070(15) -0.0036(15) -0.0015(13)
C26 0.0283(18) 0.0257(17) 0.036(2) 0.0059(16) -0.0040(17) 0.0021(14)
C27 0.035(2) 0.034(2) 0.043(2) 0.0176(19) -0.0031(19) -0.0037(16)
C28 0.033(2) 0.050(2) 0.029(2) 0.0121(19) 0.0020(18) -0.0018(17)
C29 0.0331(18) 0.043(2) 0.0266(18) -0.0072(19) -0.0012(15) 0.0010(17)
C30 0.0272(17) 0.0262(18) 0.033(2) 0.0011(15) 0.0017(16) -0.0025(13)
O6 0.0236(12) 0.0240(12) 0.0321(14) 0.0068(10) 0.0051(11) 0.0043(9)
C31 0.0276(18) 0.0233(16) 0.0246(19) -0.0005(15) -0.0003(15) 0.0042(13)
C32 0.0265(19) 0.038(2) 0.043(2) 0.0022(18) -0.0068(18) 0.0042(15)
C33 0.042(2) 0.035(2) 0.053(3) 0.009(2) -0.016(2) 0.0106(17)
C34 0.055(3) 0.0291(19) 0.036(2) 0.0071(18) -0.012(2) 0.0013(18)
C35 0.044(2) 0.0254(18) 0.031(2) 0.0025(16) 0.0057(18) -0.0029(15)
C36 0.034(2) 0.0265(18) 0.040(2) 0.0039(17) 0.0017(18) 0.0055(15)
B2 0.029(2) 0.0205(18) 0.022(2) 0.0014(16) 0.0013(17) 0.0031(15)
O7 0.0219(12) 0.0212(11) 0.0327(14) -0.0004(10) 0.0005(11) 0.0019(9)
C37 0.0284(18) 0.0299(17) 0.0176(18) -0.0011(15) 0.0012(15) 0.0063(14)
C38 0.0279(19) 0.0332(19) 0.036(2) 0.0023(17) 0.0016(17) 0.0031(15)
C39 0.029(2) 0.057(3) 0.036(2) 0.001(2) -0.0014(18) -0.0025(18)
C40 0.031(2) 0.080(3) 0.030(2) -0.007(2) -0.0086(19) 0.017(2)
C41 0.053(3) 0.051(3) 0.042(3) -0.009(2) -0.020(2) 0.029(2)
C42 0.042(2) 0.0333(19) 0.032(2) -0.0053(17) -0.0111(18) 0.0115(16)
O8 0.0216(12) 0.0238(11) 0.0294(14) 0.0021(10) -0.0017(10) 0.0004(9)
C43 0.0205(17) 0.0263(17) 0.0211(18) -0.0029(15) 0.0057(15) 0.0024(13)
C44 0.0270(18) 0.0294(18) 0.029(2) -0.0015(16) -0.0023(16) 0.0057(14)
C45 0.0288(19) 0.038(2) 0.041(2) -0.0094(19) -0.0060(18) -0.0024(16)
C46 0.035(2) 0.0315(19) 0.041(2) -0.0082(18) 0.0098(19) -0.0067(16)
C47 0.036(2) 0.0293(18) 0.027(2) 0.0041(16) 0.0119(17) 0.0006(15)
C48 0.0284(18) 0.0331(18) 0.0176(18) 0.0003(15) 0.0031(15) -0.0028(14)
O9 0.0387(13) 0.0255(12) 0.0244(14) 0.0023(11) -0.0012(12) -0.0050(10)
C49 0.045(2) 0.0289(19) 0.034(2) 0.0050(17) 0.0088(19) -0.0099(16)
C50 0.051(2) 0.0260(18) 0.025(2) 0.0073(16) 0.0059(19) -0.0015(16)
O10 0.0448(14) 0.0257(12) 0.0215(13) 0.0049(11) -0.0023(12) -0.0005(10)
C51 0.088(3) 0.042(2) 0.031(2) -0.006(2) -0.014(2) -0.014(2)
C52 0.063(3) 0.031(2) 0.029(2) 0.0031(17) -0.006(2) -0.0011(18)
O11 0.0249(12) 0.0447(14) 0.0400(15) 0.0114(14) 0.0054(11) 0.0031(11)
C53 0.0245(19) 0.066(3) 0.068(3) -0.014(3) -0.006(2) -0.005(2)
C54 0.035(2) 0.092(3) 0.045(3) -0.009(3) -0.014(2) 0.020(2)
O12 0.0288(12) 0.0571(16) 0.0372(15) -0.0090(15) -0.0084(11) 0.0109(12)
C55 0.049(2) 0.076(3) 0.067(3) 0.028(3) 0.029(2) 0.018(2)
C56 0.059(3) 0.115(4) 0.039(3) -0.009(3) -0.010(2) 0.015(3)

loop_
_atom_type_symbol
_atom_type_description
_atom_type_scat_dispersion_real
_atom_type_scat_dispersion_imag
_atom_type_scat_source
C C 0.0033 0.0016 'International Tables Vol C Tables 4.2.6.8 and 6.1.1.4'
H H 0.0000 0.0000 'International Tables Vol C Tables 4.2.6.8 and 6.1.1.4'
B B 0.0013 0.0007 'International Tables Vol C Tables 4.2.6.8 and 6.1.1.4'
O O 0.0106 0.0060 'International Tables Vol C Tables 4.2.6.8 and 6.1.1.4'
Ba Ba -0.3244 2.2819 'International Tables Vol C Tables 4.2.6.8 and 6.1.1.4'

loop_
_geom_angle_atom_site_label_1
_geom_angle_atom_site_label_2
_geom_angle_atom_site_label_3
_geom_angle
O3 Ba O2 101.23(6)
O3 Ba O4 49.00(6)
O2 Ba O4 93.93(6)
O3 Ba O9 158.55(7)
O2 Ba O9 95.96(6)
O4 Ba O9 142.67(6)
O3 Ba O1 103.46(6)
O2 Ba O1 48.39(6)
O4 Ba O1 132.18(6)
O9 Ba O1 78.60(6)
O3 Ba O10 133.36(6)
O2 Ba O10 88.47(6)
O4 Ba O10 85.20(6)
O9 Ba O10 59.26(7)
O1 Ba O10 116.17(6)
O3 Ba O11 88.96(6)
O2 Ba O11 163.23(7)
O4 Ba O11 82.67(7)
O9 Ba O11 77.62(7)
O1 Ba O11 142.13(7)
O10 Ba O11 74.90(7)
O3 Ba O12 78.44(7)
O2 Ba O12 135.51(7)
O4 Ba O12 115.80(7)
O9 Ba O12 80.31(7)
O1 Ba O12 87.92(6)
O10 Ba O12 124.35(7)
O11 Ba O12 59.31(7)
C1 O1 B1 121.6(2)
C1 O1 Ba 133.79(18)
B1 O1 Ba 103.50(18)
O1 C1 C2 120.8(3)
O1 C1 C6 120.2(3)
C2 C1 C6 119.0(4)
C1 C2 C3 120.8(4)
C4 C3 C2 120.4(5)
C5 C4 C3 120.2(4)
C4 C5 C6 120.3(4)
C1 C6 C5 119.4(4)
C7 O2 B1 123.0(2)
C7 O2 Ba 128.15(17)
B1 O2 Ba 106.86(18)
O2 C7 C8 119.7(3)
O2 C7 C12 120.6(3)
C8 C7 C12 119.6(3)
C7 C8 C9 120.6(3)
C8 C9 C10 119.7(4)
C11 C10 C9 119.3(4)
C10 C11 C12 120.9(4)
C7 C12 C11 119.8(3)
C13 O3 B2 120.6(2)
C13 O3 Ba 125.16(17)
B2 O3 Ba 105.75(17)
O3 C13 C14 120.3(3)
O3 C13 C18 119.3(3)
C14 C13 C18 120.4(3)
C13 C14 C15 119.6(3)
C16 C15 C14 120.3(3)
C17 C16 C15 119.5(3)
C16 C17 C18 121.3(3)
C17 C18 C13 118.8(3)
C19 O4 B2 118.8(2)
C19 O4 Ba 135.96(17)
B2 O4 Ba 102.61(18)
C24 C19 C20 119.8(3)
C24 C19 O4 119.4(3)
C20 C19 O4 120.7(3)
C19 C20 C21 120.4(4)
C22 C21 C20 120.2(4)
C21 C22 C23 119.8(4)
C22 C23 C24 120.8(4)
C19 C24 C23 119.0(4)
O5 B1 O6 108.7(3)
O5 B1 O2 108.1(3)
O6 B1 O2 113.3(3)
O5 B1 O1 112.9(3)
O6 B1 O1 114.6(3)
O2 B1 O1 98.8(2)
C25 O5 B1 129.7(3)
O5 C25 C26 116.7(3)
O5 C25 C30 125.1(3)
C26 C25 C30 118.1(3)
C27 C26 C25 121.0(3)
C28 C27 C26 120.9(3)
C27 C28 C29 118.5(3)
C28 C29 C30 121.7(3)
C29 C30 C25 119.8(3)
C31 O6 B1 125.0(3)
O6 C31 C32 117.3(3)
O6 C31 C36 124.3(3)
C32 C31 C36 118.4(3)
C33 C32 C31 120.7(3)
C34 C33 C32 120.7(3)
C35 C34 C33 118.7(3)
C34 C35 C36 121.8(3)
C35 C36 C31 119.7(3)
O8 B2 O7 108.5(3)
O8 B2 O3 112.2(3)
O7 B2 O3 114.1(3)
O8 B2 O4 109.0(3)
O7 B2 O4 113.9(3)
O3 B2 O4 98.9(2)
C37 O7 B2 125.6(2)
O7 C37 C42 117.5(3)
O7 C37 C38 124.1(3)
C42 C37 C38 118.4(3)
C39 C38 C37 119.9(3)
C40 C39 C38 121.5(4)
C39 C40 C41 119.0(4)
C40 C41 C42 121.2(4)
C41 C42 C37 120.0(4)
C43 O8 B2 126.6(2)
O8 C43 C44 117.3(3)
O8 C43 C48 123.6(3)
C44 C43 C48 118.9(3)
C45 C44 C43 121.1(3)
C46 C45 C44 119.8(3)
C45 C46 C47 120.1(3)
C48 C47 C46 120.0(3)
C47 C48 C43 120.0(3)
C49 O9 C51 113.7(3)
C49 O9 Ba 118.23(19)
C51 O9 Ba 117.7(2)
O9 C49 C50 110.1(3)
O10 C50 C49 109.7(3)
C50 O10 C52 110.7(3)
C50 O10 Ba 118.41(19)
C52 O10 Ba 123.97(19)
C55 O11 C53 113.2(3)
C55 O11 Ba 126.1(2)
C53 O11 Ba 118.9(2)
O11 C53 C54 110.6(3)
O12 C54 C53 109.5(4)
C54 O12 C56 109.7(3)
C54 O12 Ba 112.2(2)
C56 O12 Ba 123.7(2)

loop_
_geom_bond_atom_site_label_1
_geom_bond_atom_site_label_2
_geom_bond_distance
Ba O3 2.698(2)
Ba O2 2.721(2)
Ba O4 2.762(2)
Ba O9 2.780(2)
Ba O1 2.794(2)
Ba O10 2.800(2)
Ba O11 2.808(2)
Ba O12 2.826(2)
O1 C1 1.377(4)
O1 B1 1.490(4)
C1 C2 1.377(5)
C1 C6 1.382(5)
C2 C3 1.381(5)
C3 C4 1.360(6)
C4 C5 1.357(7)
C5 C6 1.411(6)
O2 C7 1.376(4)
O2 B1 1.488(4)
C7 C8 1.379(5)
C7 C12 1.384(4)
C8 C9 1.388(5)
C9 C10 1.390(5)
C10 C11 1.377(5)
C11 C12 1.385(5)
O3 C13 1.378(4)
O3 B2 1.486(4)
C13 C14 1.380(4)
C13 C18 1.396(4)
C14 C15 1.394(5)
C15 C16 1.384(5)
C16 C17 1.372(5)
C17 C18 1.388(5)
O4 C19 1.381(4)
O4 B2 1.495(4)
C19 C24 1.373(5)
C19 C20 1.374(5)
C20 C21 1.388(5)
C21 C22 1.359(6)
C22 C23 1.364(6)
C23 C24 1.403(5)
B1 O5 1.453(4)
B1 O6 1.459(4)
O5 C25 1.349(4)
C25 C26 1.394(4)
C25 C30 1.402(4)
C26 C27 1.384(5)
C27 C28 1.378(5)
C28 C29 1.382(5)
C29 C30 1.387(5)
O6 C31 1.357(4)
C31 C32 1.388(4)
C31 C36 1.396(4)
C32 C33 1.388(5)
C33 C34 1.379(5)
C34 C35 1.366(5)
C35 C36 1.388(5)
B2 O8 1.449(4)
B2 O7 1.450(4)
O7 C37 1.354(4)
C37 C42 1.394(4)
C37 C38 1.398(4)
C38 C39 1.385(5)
C39 C40 1.362(5)
C40 C41 1.372(6)
C41 C42 1.388(5)
O8 C43 1.367(3)
C43 C44 1.388(4)
C43 C48 1.392(4)
C44 C45 1.382(5)
C45 C46 1.371(5)
C46 C47 1.397(5)
C47 C48 1.387(4)
O9 C49 1.424(4)
O9 C51 1.425(4)
C49 C50 1.486(5)
C50 O10 1.431(4)
O10 C52 1.432(4)
O11 C55 1.418(4)
O11 C53 1.428(5)
C53 C54 1.478(6)
C54 O12 1.426(4)
O12 C56 1.429(5)
